data_4105029
loop_
_publ_author_name
'Halil Aktas'
'Jos Mulder'
'Frans J. J. de Kanter'
'J. Chris Slootweg'
'Marius Schakel'
'Andreas W. Ehlers'
'Martin Lutz'
'Anthony L. Spek'
'Koop Lammertsma'

_publ_contact_author_address
; Bijvoet Center for Biomolecular Research
  Crystal and Structural Chemistry
  Utrecht University
  Padualaan 8
  3584 CH Utrecht
  The Netherlands
;
_publ_contact_author_email m.lutz@uu.nl
_publ_contact_author_fax '[+31] 30 2533940'
_publ_contact_author_name 'Martin Lutz'
_publ_contact_author_phone '[+31] 30 2533902'
_publ_section_title
;
 Iridium Phosphinidene Complexes: A Comparison with Iridium Imido
 Complexes in Their Reaction with Isocyanides
;
_journal_name_full 'Journal of the American Chemical Society'
_journal_page_first 13531
_journal_page_last 13537
_journal_paper_doi 10.1021/ja9048509
_journal_volume 131
_journal_year 2009
_chemical_formula_moiety 'C37 H44 Ir N2 P'
_chemical_formula_sum 'C37 H44 Ir N2 P'
_chemical_formula_weight 739.91
_chemical_name_systematic
; 
 ? 
;
_space_group_IT_number 14
_symmetry_cell_setting monoclinic
_symmetry_space_group_name_Hall '-P 2ybc'
_symmetry_space_group_name_H-M 'P 1 21/c 1'
_atom_sites_solution_hydrogens difmap
_atom_sites_solution_primary direct
_atom_sites_solution_secondary difmap
_audit_creation_method SHELXL-97
_cell_angle_alpha 90.00
_cell_angle_beta 113.837(2)
_cell_angle_gamma 90.00
_cell_formula_units_Z 4
_cell_length_a 11.8147(2)
_cell_length_b 14.3753(4)
_cell_length_c 20.8906(4)
_cell_measurement_reflns_used 32971
_cell_measurement_temperature 150(2)
_cell_measurement_theta_max 27.50
_cell_measurement_theta_min 1.77
_cell_volume 3245.40(13)
_computing_cell_refinement Peakref
_computing_data_collection 'Nonius COLLECT'
_computing_data_reduction 'EvalCCD, Sadabs'
_computing_structure_refinement 'SHELXL-97 (Sheldrick, 1997)'
_computing_structure_solution 'DIRDIF-99 (Beurskens et al., 1999)'
_diffrn_ambient_temperature 150(2)
_diffrn_measured_fraction_theta_full 1.000
_diffrn_measured_fraction_theta_max 1.000
_diffrn_measurement_device_type 'Nonius KappaCCD'
_diffrn_measurement_method '\f and \w scans'
_diffrn_radiation_monochromator graphite
_diffrn_radiation_source 'rotating anode'
_diffrn_radiation_type MoK\a
_diffrn_radiation_wavelength 0.71073
_diffrn_reflns_av_R_equivalents 0.0332
_diffrn_reflns_av_sigmaI/netI 0.0192
_diffrn_reflns_limit_h_max 15
_diffrn_reflns_limit_h_min -15
_diffrn_reflns_limit_k_max 18
_diffrn_reflns_limit_k_min -18
_diffrn_reflns_limit_l_max 27
_diffrn_reflns_limit_l_min -27
_diffrn_reflns_number 68819
_diffrn_reflns_theta_full 27.50
_diffrn_reflns_theta_max 27.50
_diffrn_reflns_theta_min 1.77
_exptl_absorpt_coefficient_mu 4.191
_exptl_absorpt_correction_T_max 0.61
_exptl_absorpt_correction_T_min 0.21
_exptl_absorpt_correction_type multi-scan
_exptl_crystal_colour yellow
_exptl_crystal_density_diffrn 1.514
_exptl_crystal_description needle
_exptl_crystal_F_000 1488
_exptl_crystal_size_max 0.40
_exptl_crystal_size_mid 0.15
_exptl_crystal_size_min 0.12
_refine_diff_density_max 1.353
_refine_diff_density_min -0.924
_refine_diff_density_rms 0.077
_refine_ls_extinction_method none
_refine_ls_goodness_of_fit_ref 1.053
_refine_ls_hydrogen_treatment constr
_refine_ls_matrix_type full
_refine_ls_number_parameters 382
_refine_ls_number_reflns 7452
_refine_ls_number_restraints 0
_refine_ls_restrained_S_all 1.053
_refine_ls_R_factor_all 0.0277
_refine_ls_R_factor_gt 0.0193
_refine_ls_shift/su_max 0.004
_refine_ls_shift/su_mean 0.000
_refine_ls_structure_factor_coef Fsqd
_refine_ls_weighting_details 'calc w=1/[\s^2^(Fo^2^)+(0.0121P)^2^+4.0492P] where P=(Fo^2^+2Fc^2^)/3'
_refine_ls_weighting_scheme calc
_refine_ls_wR_factor_gt 0.0389
_refine_ls_wR_factor_ref 0.0412
_reflns_number_gt 6463
_reflns_number_total 7452
_reflns_threshold_expression I>2\s(I)
_cod_data_source_file ja9048509_si_002_3.cif
_cod_data_source_block s3725a
_cod_original_cell_volume 3245.39(12)
_cod_original_sg_symbol_H-M 'P 21/c'
_cod_database_code 4105029

loop_
_symmetry_equiv_pos_as_xyz
'x, y, z'
'-x, y+1/2, -z+1/2'
'-x, -y, -z'
'x, -y-1/2, z-1/2'

loop_
_atom_site_label
_atom_site_type_symbol
_atom_site_fract_x
_atom_site_fract_y
_atom_site_fract_z
_atom_site_U_iso_or_equiv
_atom_site_adp_type
_atom_site_occupancy
_atom_site_symmetry_multiplicity
_atom_site_calc_flag
_atom_site_refinement_flags
Ir1 Ir 0.468677(8) 0.177191(6) 0.626405(5) 0.01932(3) Uani 1 1 d .
P1 P 0.59264(6) 0.15056(4) 0.56147(3) 0.02392(13) Uani 1 1 d .
N1 N 0.3837(2) 0.25817(15) 0.47375(11) 0.0286(5) Uani 1 1 d .
N2 N 0.6180(2) 0.35059(14) 0.69591(12) 0.0281(5) Uani 1 1 d .
C1 C 0.7282(2) 0.22755(16) 0.59099(12) 0.0223(5) Uani 1 1 d .
C2 C 0.7460(2) 0.29299(16) 0.54551(13) 0.0246(5) Uani 1 1 d .
C3 C 0.8532(2) 0.34638(17) 0.56917(14) 0.0294(6) Uani 1 1 d .
H3 H 0.8641 0.3905 0.5383 0.035 Uiso 1 1 calc R
C4 C 0.9450(2) 0.33759(17) 0.63641(14) 0.0284(5) Uani 1 1 d .
C5 C 0.9294(2) 0.26904(17) 0.67900(13) 0.0275(5) Uani 1 1 d .
H5 H 0.9927 0.2600 0.7244 0.033 Uiso 1 1 calc R
C6 C 0.8245(2) 0.21327(17) 0.65761(13) 0.0247(5) Uani 1 1 d .
C7 C 0.6505(3) 0.30735(19) 0.47143(13) 0.0335(6) Uani 1 1 d .
H7A H 0.6139 0.2473 0.4514 0.050 Uiso 1 1 calc R
H7B H 0.6903 0.3348 0.4429 0.050 Uiso 1 1 calc R
H7C H 0.5855 0.3492 0.4721 0.050 Uiso 1 1 calc R
C8 C 1.0561(3) 0.4011(2) 0.66186(16) 0.0378(6) Uani 1 1 d .
H8A H 1.0851 0.4100 0.6245 0.057 Uiso 1 1 calc R
H8B H 1.1223 0.3731 0.7026 0.057 Uiso 1 1 calc R
H8C H 1.0332 0.4614 0.6750 0.057 Uiso 1 1 calc R
C9 C 0.8153(2) 0.13790(19) 0.70585(14) 0.0317(6) Uani 1 1 d .
H9A H 0.7462 0.1516 0.7189 0.048 Uiso 1 1 calc R
H9B H 0.8925 0.1356 0.7481 0.048 Uiso 1 1 calc R
H9C H 0.8015 0.0777 0.6818 0.048 Uiso 1 1 calc R
C10 C 0.4557(2) 0.22168(16) 0.53098(13) 0.0231(5) Uani 1 1 d .
C11 C 0.2612(2) 0.28914(17) 0.46021(13) 0.0272(5) Uani 1 1 d .
C12 C 0.1673(2) 0.24391(18) 0.40470(13) 0.0290(5) Uani 1 1 d .
C13 C 0.0460(3) 0.27249(19) 0.38589(14) 0.0343(6) Uani 1 1 d .
H13 H -0.0187 0.2414 0.3490 0.041 Uiso 1 1 calc R
C14 C 0.0174(3) 0.34572(19) 0.42004(16) 0.0376(7) Uani 1 1 d .
H14 H -0.0662 0.3643 0.4068 0.045 Uiso 1 1 calc R
C15 C 0.1111(3) 0.39116(19) 0.47326(15) 0.0352(6) Uani 1 1 d .
H15 H 0.0914 0.4418 0.4962 0.042 Uiso 1 1 calc R
C16 C 0.2347(3) 0.36444(18) 0.49433(14) 0.0316(6) Uani 1 1 d .
C17 C 0.1975(3) 0.16631(19) 0.36529(14) 0.0338(6) Uani 1 1 d .
H17A H 0.1206 0.1394 0.3311 0.051 Uiso 1 1 calc R
H17B H 0.2451 0.1180 0.3983 0.051 Uiso 1 1 calc R
H17C H 0.2465 0.1912 0.3409 0.051 Uiso 1 1 calc R
C18 C 0.3346(3) 0.4181(2) 0.55114(16) 0.0447(8) Uani 1 1 d .
H18A H 0.3535 0.3879 0.5964 0.067 Uiso 1 1 calc R
H18B H 0.3063 0.4818 0.5525 0.067 Uiso 1 1 calc R
H18C H 0.4093 0.4195 0.5416 0.067 Uiso 1 1 calc R
C19 C 0.4397(2) 0.02612(16) 0.64917(13) 0.0244(5) Uani 1 1 d .
C20 C 0.3283(2) 0.06259(16) 0.59599(13) 0.0242(5) Uani 1 1 d .
C21 C 0.2836(2) 0.13683(17) 0.62584(14) 0.0264(5) Uani 1 1 d .
C22 C 0.3706(3) 0.14762(17) 0.69628(14) 0.0283(6) Uani 1 1 d .
C23 C 0.4669(2) 0.07802(17) 0.71164(13) 0.0281(5) Uani 1 1 d .
C24 C 0.5153(3) -0.05262(17) 0.64026(16) 0.0362(6) Uani 1 1 d .
H24A H 0.6035 -0.0386 0.6657 0.054 Uiso 1 1 calc R
H24B H 0.4967 -0.0608 0.5904 0.054 Uiso 1 1 calc R
H24C H 0.4952 -0.1099 0.6589 0.054 Uiso 1 1 calc R
C25 C 0.2601(3) 0.02191(19) 0.52447(14) 0.0344(6) Uani 1 1 d .
H25A H 0.2134 -0.0329 0.5278 0.052 Uiso 1 1 calc R
H25B H 0.3194 0.0037 0.5049 0.052 Uiso 1 1 calc R
H25C H 0.2028 0.0683 0.4940 0.052 Uiso 1 1 calc R
C26 C 0.1638(3) 0.1872(2) 0.59111(17) 0.0406(7) Uani 1 1 d .
H26A H 0.0985 0.1533 0.5989 0.061 Uiso 1 1 calc R
H26B H 0.1426 0.1915 0.5407 0.061 Uiso 1 1 calc R
H26C H 0.1715 0.2499 0.6108 0.061 Uiso 1 1 calc R
C27 C 0.3596(3) 0.2145(2) 0.74912(16) 0.0439(8) Uani 1 1 d .
H27A H 0.3218 0.2726 0.7256 0.066 Uiso 1 1 calc R
H27B H 0.4420 0.2275 0.7853 0.066 Uiso 1 1 calc R
H27C H 0.3077 0.1868 0.7707 0.066 Uiso 1 1 calc R
C28 C 0.5690(3) 0.0576(2) 0.78170(14) 0.0416(7) Uani 1 1 d .
H28A H 0.5410 0.0107 0.8061 0.062 Uiso 1 1 calc R
H28B H 0.5913 0.1148 0.8096 0.062 Uiso 1 1 calc R
H28C H 0.6414 0.0341 0.7751 0.062 Uiso 1 1 calc R
C29 C 0.5604(2) 0.28447(16) 0.66899(12) 0.0223(5) Uani 1 1 d .
C30 C 0.7169(2) 0.40896(16) 0.73434(14) 0.0267(5) Uani 1 1 d .
C31 C 0.7470(2) 0.48168(17) 0.69938(15) 0.0314(6) Uani 1 1 d .
C32 C 0.8502(3) 0.53523(19) 0.73839(17) 0.0381(7) Uani 1 1 d .
H32 H 0.8746 0.5841 0.7161 0.046 Uiso 1 1 calc R
C33 C 0.9175(3) 0.5190(2) 0.80837(18) 0.0422(7) Uani 1 1 d .
H33 H 0.9878 0.5562 0.8338 0.051 Uiso 1 1 calc R
C34 C 0.8833(3) 0.4485(2) 0.84207(16) 0.0390(7) Uani 1 1 d .
H34 H 0.9294 0.4387 0.8907 0.047 Uiso 1 1 calc R
C35 C 0.7824(2) 0.39181(18) 0.80572(15) 0.0309(6) Uani 1 1 d .
C36 C 0.6716(3) 0.5013(2) 0.62386(16) 0.0424(7) Uani 1 1 d .
H36A H 0.5920 0.5283 0.6184 0.064 Uiso 1 1 calc R
H36B H 0.6572 0.4432 0.5972 0.064 Uiso 1 1 calc R
H36C H 0.7160 0.5452 0.6065 0.064 Uiso 1 1 calc R
C37 C 0.7450(3) 0.3138(2) 0.84116(16) 0.0396(7) Uani 1 1 d .
H37A H 0.7984 0.3140 0.8913 0.059 Uiso 1 1 calc R
H37B H 0.7536 0.2543 0.8207 0.059 Uiso 1 1 calc R
H37C H 0.6587 0.3224 0.8346 0.059 Uiso 1 1 calc R

loop_
_atom_site_aniso_label
_atom_site_aniso_U_11
_atom_site_aniso_U_22
_atom_site_aniso_U_33
_atom_site_aniso_U_23
_atom_site_aniso_U_13
_atom_site_aniso_U_12
Ir1 0.02175(5) 0.01668(4) 0.02086(5) 0.00075(4) 0.00997(3) -0.00044(4)
P1 0.0272(3) 0.0232(3) 0.0238(3) -0.0030(2) 0.0129(3) -0.0014(2)
N1 0.0258(11) 0.0347(12) 0.0238(11) 0.0016(9) 0.0086(9) -0.0033(9)
N2 0.0293(12) 0.0230(10) 0.0364(12) -0.0062(9) 0.0178(10) -0.0037(9)
C1 0.0236(12) 0.0218(11) 0.0261(12) -0.0020(9) 0.0149(10) 0.0018(9)
C2 0.0273(13) 0.0243(11) 0.0255(12) 0.0003(10) 0.0141(11) 0.0024(10)
C3 0.0316(14) 0.0264(12) 0.0350(14) 0.0045(10) 0.0185(12) 0.0014(10)
C4 0.0239(13) 0.0283(13) 0.0354(14) -0.0016(11) 0.0146(11) 0.0026(10)
C5 0.0229(13) 0.0313(13) 0.0273(13) -0.0009(10) 0.0093(11) 0.0029(10)
C6 0.0254(13) 0.0247(12) 0.0272(13) 0.0014(10) 0.0139(11) 0.0064(10)
C7 0.0351(15) 0.0401(15) 0.0266(13) 0.0042(11) 0.0139(12) -0.0055(12)
C8 0.0301(15) 0.0367(15) 0.0466(17) -0.0007(13) 0.0155(13) -0.0042(12)
C9 0.0268(14) 0.0342(14) 0.0318(14) 0.0086(11) 0.0096(12) 0.0050(11)
C10 0.0239(13) 0.0212(11) 0.0247(12) -0.0023(9) 0.0103(10) -0.0045(9)
C11 0.0266(13) 0.0286(12) 0.0265(13) 0.0097(10) 0.0108(11) 0.0001(10)
C12 0.0287(14) 0.0314(13) 0.0256(13) 0.0069(10) 0.0096(11) -0.0016(11)
C13 0.0283(15) 0.0365(15) 0.0339(15) 0.0040(12) 0.0083(12) -0.0027(11)
C14 0.0272(14) 0.0375(15) 0.0447(17) 0.0067(13) 0.0110(13) 0.0048(11)
C15 0.0379(16) 0.0273(13) 0.0386(16) 0.0064(11) 0.0135(13) 0.0044(12)
C16 0.0332(15) 0.0276(13) 0.0285(14) 0.0068(11) 0.0067(12) -0.0015(11)
C17 0.0312(14) 0.0419(16) 0.0274(13) -0.0004(12) 0.0110(11) -0.0012(12)
C18 0.0449(19) 0.0317(15) 0.0431(17) -0.0049(13) 0.0027(15) 0.0022(13)
C19 0.0298(13) 0.0162(11) 0.0307(13) 0.0035(10) 0.0158(11) -0.0008(10)
C20 0.0267(13) 0.0210(11) 0.0281(13) 0.0000(10) 0.0144(11) -0.0051(10)
C21 0.0278(14) 0.0220(12) 0.0359(14) 0.0021(10) 0.0196(12) -0.0023(10)
C22 0.0381(15) 0.0221(11) 0.0340(14) -0.0018(10) 0.0243(13) -0.0073(10)
C23 0.0334(15) 0.0267(12) 0.0264(13) 0.0032(10) 0.0142(12) -0.0080(11)
C24 0.0368(15) 0.0221(13) 0.0523(18) 0.0051(12) 0.0209(14) 0.0030(11)
C25 0.0360(16) 0.0339(14) 0.0318(14) -0.0042(12) 0.0121(12) -0.0092(12)
C26 0.0362(16) 0.0355(15) 0.0598(19) 0.0111(14) 0.0295(15) 0.0077(13)
C27 0.066(2) 0.0350(15) 0.0483(18) -0.0122(13) 0.0408(17) -0.0114(15)
C28 0.0458(18) 0.0461(17) 0.0268(14) 0.0114(12) 0.0085(13) -0.0127(14)
C29 0.0271(13) 0.0201(11) 0.0255(12) 0.0025(10) 0.0167(11) 0.0031(10)
C30 0.0240(13) 0.0210(11) 0.0395(15) -0.0081(10) 0.0175(12) -0.0024(10)
C31 0.0324(15) 0.0223(12) 0.0484(16) -0.0086(11) 0.0257(13) -0.0024(11)
C32 0.0350(16) 0.0249(13) 0.065(2) -0.0084(13) 0.0307(15) -0.0064(12)
C33 0.0275(15) 0.0349(15) 0.067(2) -0.0209(15) 0.0224(15) -0.0097(12)
C34 0.0304(15) 0.0415(16) 0.0443(17) -0.0119(13) 0.0143(13) 0.0016(12)
C35 0.0263(14) 0.0280(13) 0.0439(16) -0.0063(11) 0.0200(13) 0.0018(11)
C36 0.053(2) 0.0346(15) 0.0473(18) 0.0003(13) 0.0289(16) -0.0072(14)
C37 0.0341(15) 0.0417(16) 0.0448(17) 0.0056(13) 0.0177(13) 0.0036(13)

loop_
_atom_type_symbol
_atom_type_description
_atom_type_scat_dispersion_real
_atom_type_scat_dispersion_imag
_atom_type_scat_source
C C 0.0033 0.0016 'International Tables Vol C Tables 4.2.6.8 and 6.1.1.4'
H H 0.0000 0.0000 'International Tables Vol C Tables 4.2.6.8 and 6.1.1.4'
Ir Ir -1.4442 7.9887 'International Tables Vol C Tables 4.2.6.8 and 6.1.1.4'
N N 0.0061 0.0033 'International Tables Vol C Tables 4.2.6.8 and 6.1.1.4'
P P 0.1023 0.0942 'International Tables Vol C Tables 4.2.6.8 and 6.1.1.4'

loop_
_geom_angle_atom_site_label_1
_geom_angle_atom_site_label_2
_geom_angle_atom_site_label_3
_geom_angle
C29 Ir1 C10 90.37(9)
C29 Ir1 C20 162.31(9)
C10 Ir1 C20 101.46(9)
C29 Ir1 C22 101.39(9)
C10 Ir1 C22 147.33(10)
C20 Ir1 C22 61.76(9)
C29 Ir1 C21 125.64(9)
C10 Ir1 C21 112.66(10)
C20 Ir1 C21 37.34(9)
C22 Ir1 C21 36.87(9)
C29 Ir1 C19 141.83(10)
C10 Ir1 C19 123.00(9)
C20 Ir1 C19 37.03(9)
C22 Ir1 C19 61.47(9)
C21 Ir1 C19 61.92(9)
C29 Ir1 C23 109.05(9)
C10 Ir1 C23 159.31(9)
C20 Ir1 C23 61.56(9)
C22 Ir1 C23 37.33(9)
C21 Ir1 C23 61.99(9)
C19 Ir1 C23 36.31(9)
C29 Ir1 P1 91.80(7)
C10 Ir1 P1 47.02(7)
C20 Ir1 P1 105.89(6)
C22 Ir1 P1 159.08(7)
C21 Ir1 P1 140.22(7)
C19 Ir1 P1 98.26(6)
C23 Ir1 P1 122.77(7)
C10 P1 C1 108.31(11)
C10 P1 Ir1 56.04(8)
C1 P1 Ir1 111.32(7)
C10 N1 C11 123.8(2)
C29 N2 C30 161.9(2)
C2 C1 C6 118.7(2)
C2 C1 P1 121.49(19)
C6 C1 P1 119.29(18)
C3 C2 C1 119.4(2)
C3 C2 C7 118.9(2)
C1 C2 C7 121.7(2)
C2 C3 C4 122.4(2)
C2 C3 H3 118.8
C4 C3 H3 118.8
C5 C4 C3 117.4(2)
C5 C4 C8 121.7(2)
C3 C4 C8 120.9(2)
C4 C5 C6 122.4(2)
C4 C5 H5 118.8
C6 C5 H5 118.8
C5 C6 C1 119.5(2)
C5 C6 C9 119.6(2)
C1 C6 C9 121.0(2)
C2 C7 H7A 109.5
C2 C7 H7B 109.5
H7A C7 H7B 109.5
C2 C7 H7C 109.5
H7A C7 H7C 109.5
H7B C7 H7C 109.5
C4 C8 H8A 109.5
C4 C8 H8B 109.5
H8A C8 H8B 109.5
C4 C8 H8C 109.5
H8A C8 H8C 109.5
H8B C8 H8C 109.5
C6 C9 H9A 109.5
C6 C9 H9B 109.5
H9A C9 H9B 109.5
C6 C9 H9C 109.5
H9A C9 H9C 109.5
H9B C9 H9C 109.5
N1 C10 P1 137.2(2)
N1 C10 Ir1 143.95(19)
P1 C10 Ir1 76.94(9)
C16 C11 C12 121.1(2)
C16 C11 N1 123.9(2)
C12 C11 N1 114.8(2)
C13 C12 C11 118.7(3)
C13 C12 C17 120.6(2)
C11 C12 C17 120.7(2)
C12 C13 C14 121.2(3)
C12 C13 H13 119.4
C14 C13 H13 119.4
C15 C14 C13 119.5(3)
C15 C14 H14 120.3
C13 C14 H14 120.3
C14 C15 C16 121.4(3)
C14 C15 H15 119.3
C16 C15 H15 119.3
C15 C16 C11 118.2(2)
C15 C16 C18 119.6(3)
C11 C16 C18 122.2(3)
C12 C17 H17A 109.5
C12 C17 H17B 109.5
H17A C17 H17B 109.5
C12 C17 H17C 109.5
H17A C17 H17C 109.5
H17B C17 H17C 109.5
C16 C18 H18A 109.5
C16 C18 H18B 109.5
H18A C18 H18B 109.5
C16 C18 H18C 109.5
H18A C18 H18C 109.5
H18B C18 H18C 109.5
C23 C19 C20 108.3(2)
C23 C19 C24 125.8(2)
C20 C19 C24 125.9(2)
C23 C19 Ir1 72.20(13)
C20 C19 Ir1 70.02(13)
C24 C19 Ir1 123.12(17)
C19 C20 C21 108.5(2)
C19 C20 C25 125.7(2)
C21 C20 C25 125.2(2)
C19 C20 Ir1 72.96(13)
C21 C20 Ir1 71.99(13)
C25 C20 Ir1 127.41(17)
C22 C21 C20 106.9(2)
C22 C21 C26 126.7(2)
C20 C21 C26 126.3(2)
C22 C21 Ir1 70.93(14)
C20 C21 Ir1 70.67(13)
C26 C21 Ir1 127.21(17)
C21 C22 C23 109.1(2)
C21 C22 C27 125.9(3)
C23 C22 C27 124.7(3)
C21 C22 Ir1 72.20(14)
C23 C22 Ir1 73.09(13)
C27 C22 Ir1 125.19(17)
C19 C23 C22 107.0(2)
C19 C23 C28 125.9(3)
C22 C23 C28 126.9(2)
C19 C23 Ir1 71.49(13)
C22 C23 Ir1 69.57(13)
C28 C23 Ir1 128.57(18)
C19 C24 H24A 109.5
C19 C24 H24B 109.5
H24A C24 H24B 109.5
C19 C24 H24C 109.5
H24A C24 H24C 109.5
H24B C24 H24C 109.5
C20 C25 H25A 109.5
C20 C25 H25B 109.5
H25A C25 H25B 109.5
C20 C25 H25C 109.5
H25A C25 H25C 109.5
H25B C25 H25C 109.5
C21 C26 H26A 109.5
C21 C26 H26B 109.5
H26A C26 H26B 109.5
C21 C26 H26C 109.5
H26A C26 H26C 109.5
H26B C26 H26C 109.5
C22 C27 H27A 109.5
C22 C27 H27B 109.5
H27A C27 H27B 109.5
C22 C27 H27C 109.5
H27A C27 H27C 109.5
H27B C27 H27C 109.5
C23 C28 H28A 109.5
C23 C28 H28B 109.5
H28A C28 H28B 109.5
C23 C28 H28C 109.5
H28A C28 H28C 109.5
H28B C28 H28C 109.5
N2 C29 Ir1 179.4(3)
C35 C30 N2 118.8(2)
C35 C30 C31 122.7(2)
N2 C30 C31 118.5(2)
C32 C31 C30 117.0(3)
C32 C31 C36 121.5(3)
C30 C31 C36 121.5(2)
C33 C32 C31 121.5(3)
C33 C32 H32 119.3
C31 C32 H32 119.3
C32 C33 C34 120.3(3)
C32 C33 H33 119.9
C34 C33 H33 119.9
C33 C34 C35 120.9(3)
C33 C34 H34 119.6
C35 C34 H34 119.6
C34 C35 C30 117.6(3)
C34 C35 C37 121.7(3)
C30 C35 C37 120.7(2)
C31 C36 H36A 109.5
C31 C36 H36B 109.5
H36A C36 H36B 109.5
C31 C36 H36C 109.5
H36A C36 H36C 109.5
H36B C36 H36C 109.5
C35 C37 H37A 109.5
C35 C37 H37B 109.5
H37A C37 H37B 109.5
C35 C37 H37C 109.5
H37A C37 H37C 109.5
H37B C37 H37C 109.5

loop_
_geom_bond_atom_site_label_1
_geom_bond_atom_site_label_2
_geom_bond_distance
Ir1 C29 1.888(2)
Ir1 C10 2.039(2)
Ir1 C20 2.240(2)
Ir1 C22 2.241(2)
Ir1 C21 2.257(2)
Ir1 C19 2.278(2)
Ir1 C23 2.288(2)
Ir1 P1 2.3952(6)
P1 C10 1.799(3)
P1 C1 1.837(2)
N1 C10 1.267(3)
N1 C11 1.429(3)
N2 C29 1.172(3)
N2 C30 1.398(3)
C1 C2 1.412(3)
C1 C6 1.412(3)
C2 C3 1.389(4)
C2 C7 1.516(4)
C3 C4 1.391(4)
C3 H3 0.9500
C4 C5 1.389(4)
C4 C8 1.509(4)
C5 C6 1.390(4)
C5 H5 0.9500
C6 C9 1.513(3)
C7 H7A 0.9800
C7 H7B 0.9800
C7 H7C 0.9800
C8 H8A 0.9800
C8 H8B 0.9800
C8 H8C 0.9800
C9 H9A 0.9800
C9 H9B 0.9800
C9 H9C 0.9800
C11 C16 1.399(4)
C11 C12 1.399(4)
C12 C13 1.386(4)
C12 C17 1.512(4)
C13 C14 1.388(4)
C13 H13 0.9500
C14 C15 1.376(4)
C14 H14 0.9500
C15 C16 1.398(4)
C15 H15 0.9500
C16 C18 1.505(4)
C17 H17A 0.9800
C17 H17B 0.9800
C17 H17C 0.9800
C18 H18A 0.9800
C18 H18B 0.9800
C18 H18C 0.9800
C19 C23 1.423(3)
C19 C20 1.435(3)
C19 C24 1.499(3)
C20 C21 1.440(3)
C20 C25 1.500(3)
C21 C22 1.422(4)
C21 C26 1.492(4)
C22 C23 1.450(4)
C22 C27 1.509(4)
C23 C28 1.502(4)
C24 H24A 0.9800
C24 H24B 0.9800
C24 H24C 0.9800
C25 H25A 0.9800
C25 H25B 0.9800
C25 H25C 0.9800
C26 H26A 0.9800
C26 H26B 0.9800
C26 H26C 0.9800
C27 H27A 0.9800
C27 H27B 0.9800
C27 H27C 0.9800
C28 H28A 0.9800
C28 H28B 0.9800
C28 H28C 0.9800
C30 C35 1.397(4)
C30 C31 1.401(4)
C31 C32 1.393(4)
C31 C36 1.492(4)
C32 C33 1.373(4)
C32 H32 0.9500
C33 C34 1.384(4)
C33 H33 0.9500
C34 C35 1.388(4)
C34 H34 0.9500
C35 C37 1.505(4)
C36 H36A 0.9800
C36 H36B 0.9800
C36 H36C 0.9800
C37 H37A 0.9800
C37 H37B 0.9800
C37 H37C 0.9800

loop_
_geom_torsion_atom_site_label_1
_geom_torsion_atom_site_label_2
_geom_torsion_atom_site_label_3
_geom_torsion_atom_site_label_4
_geom_torsion
C29 Ir1 P1 C10 -88.84(12)
C20 Ir1 P1 C10 90.98(11)
C22 Ir1 P1 C10 141.7(2)
C21 Ir1 P1 C10 72.78(14)
C19 Ir1 P1 C10 128.09(11)
C23 Ir1 P1 C10 157.05(12)
C29 Ir1 P1 C1 9.43(11)
C10 Ir1 P1 C1 98.26(12)
C20 Ir1 P1 C1 -170.76(11)
C22 Ir1 P1 C1 -120.0(2)
C21 Ir1 P1 C1 171.04(13)
C19 Ir1 P1 C1 -133.64(11)
C23 Ir1 P1 C1 -104.69(11)
C10 P1 C1 C2 -58.4(2)
Ir1 P1 C1 C2 -118.25(18)
C10 P1 C1 C6 129.72(19)
Ir1 P1 C1 C6 69.88(19)
C6 C1 C2 C3 -4.8(3)
P1 C1 C2 C3 -176.70(18)
C6 C1 C2 C7 175.8(2)
P1 C1 C2 C7 3.9(3)
C1 C2 C3 C4 0.3(4)
C7 C2 C3 C4 179.8(2)
C2 C3 C4 C5 3.4(4)
C2 C3 C4 C8 -175.9(2)
C3 C4 C5 C6 -2.8(4)
C8 C4 C5 C6 176.6(2)
C4 C5 C6 C1 -1.6(4)
C4 C5 C6 C9 178.1(2)
C2 C1 C6 C5 5.4(3)
P1 C1 C6 C5 177.50(18)
C2 C1 C6 C9 -174.3(2)
P1 C1 C6 C9 -2.2(3)
C11 N1 C10 P1 160.8(2)
C11 N1 C10 Ir1 3.9(5)
C1 P1 C10 N1 89.9(3)
Ir1 P1 C10 N1 -166.3(3)
C1 P1 C10 Ir1 -103.82(9)
C29 Ir1 C10 N1 -103.7(3)
C20 Ir1 C10 N1 63.0(3)
C22 Ir1 C10 N1 8.4(4)
C21 Ir1 C10 N1 25.6(3)
C19 Ir1 C10 N1 95.9(3)
C23 Ir1 C10 N1 96.1(4)
P1 Ir1 C10 N1 164.2(4)
C29 Ir1 C10 P1 92.11(10)
C20 Ir1 C10 P1 -101.13(9)
C22 Ir1 C10 P1 -155.80(13)
C21 Ir1 C10 P1 -138.52(8)
C19 Ir1 C10 P1 -68.22(12)
C23 Ir1 C10 P1 -68.1(3)
C10 N1 C11 C16 67.2(3)
C10 N1 C11 C12 -118.6(3)
C16 C11 C12 C13 -2.8(4)
N1 C11 C12 C13 -177.1(2)
C16 C11 C12 C17 176.3(2)
N1 C11 C12 C17 2.0(3)
C11 C12 C13 C14 1.4(4)
C17 C12 C13 C14 -177.8(2)
C12 C13 C14 C15 0.4(4)
C13 C14 C15 C16 -0.8(4)
C14 C15 C16 C11 -0.6(4)
C14 C15 C16 C18 178.0(3)
C12 C11 C16 C15 2.4(4)
N1 C11 C16 C15 176.2(2)
C12 C11 C16 C18 -176.1(2)
N1 C11 C16 C18 -2.3(4)
C29 Ir1 C19 C23 32.9(2)
C10 Ir1 C19 C23 179.92(15)
C20 Ir1 C19 C23 -117.9(2)
C22 Ir1 C19 C23 -37.94(15)
C21 Ir1 C19 C23 -80.04(16)
P1 Ir1 C19 C23 136.57(14)
C29 Ir1 C19 C20 150.86(16)
C10 Ir1 C19 C20 -62.14(17)
C22 Ir1 C19 C20 79.99(15)
C21 Ir1 C19 C20 37.90(14)
C23 Ir1 C19 C20 117.9(2)
P1 Ir1 C19 C20 -105.49(13)
C29 Ir1 C19 C24 -88.7(3)
C10 Ir1 C19 C24 58.3(2)
C20 Ir1 C19 C24 120.5(3)
C22 Ir1 C19 C24 -159.5(3)
C21 Ir1 C19 C24 158.4(2)
C23 Ir1 C19 C24 -121.6(3)
P1 Ir1 C19 C24 15.0(2)
C23 C19 C20 C21 -1.3(3)
C24 C19 C20 C21 179.3(2)
Ir1 C19 C20 C21 -63.66(16)
C23 C19 C20 C25 -173.4(2)
C24 C19 C20 C25 7.2(4)
Ir1 C19 C20 C25 124.2(2)
C23 C19 C20 Ir1 62.40(16)
C24 C19 C20 Ir1 -117.0(2)
C29 Ir1 C20 C19 -98.0(3)
C10 Ir1 C20 C19 130.84(14)
C22 Ir1 C20 C19 -79.16(15)
C21 Ir1 C20 C19 -116.7(2)
C23 Ir1 C20 C19 -36.51(14)
P1 Ir1 C20 C19 82.56(13)
C29 Ir1 C20 C21 18.6(4)
C10 Ir1 C20 C21 -112.48(15)
C22 Ir1 C20 C21 37.53(14)
C19 Ir1 C20 C21 116.7(2)
C23 Ir1 C20 C21 80.17(16)
P1 Ir1 C20 C21 -160.76(13)
C29 Ir1 C20 C25 139.6(3)
C10 Ir1 C20 C25 8.5(2)
C22 Ir1 C20 C25 158.5(3)
C21 Ir1 C20 C25 121.0(3)
C19 Ir1 C20 C25 -122.3(3)
C23 Ir1 C20 C25 -158.8(3)
P1 Ir1 C20 C25 -39.8(2)
C19 C20 C21 C22 2.2(3)
C25 C20 C21 C22 174.4(2)
Ir1 C20 C21 C22 -62.06(16)
C19 C20 C21 C26 -173.2(2)
C25 C20 C21 C26 -1.0(4)
Ir1 C20 C21 C26 122.5(2)
C19 C20 C21 Ir1 64.28(16)
C25 C20 C21 Ir1 -123.5(2)
C29 Ir1 C21 C22 -56.56(18)
C10 Ir1 C21 C22 -164.51(14)
C20 Ir1 C21 C22 116.6(2)
C19 Ir1 C21 C22 79.00(15)
C23 Ir1 C21 C22 37.65(14)
P1 Ir1 C21 C22 146.27(12)
C29 Ir1 C21 C20 -173.13(14)
C10 Ir1 C21 C20 78.92(16)
C22 Ir1 C21 C20 -116.6(2)
C19 Ir1 C21 C20 -37.58(14)
C23 Ir1 C21 C20 -78.93(15)
P1 Ir1 C21 C20 29.69(19)
C29 Ir1 C21 C26 65.5(3)
C10 Ir1 C21 C26 -42.5(3)
C20 Ir1 C21 C26 -121.4(3)
C22 Ir1 C21 C26 122.1(3)
C19 Ir1 C21 C26 -158.9(3)
C23 Ir1 C21 C26 159.7(3)
P1 Ir1 C21 C26 -91.7(2)
C20 C21 C22 C23 -2.3(3)
C26 C21 C22 C23 173.1(2)
Ir1 C21 C22 C23 -64.23(16)
C20 C21 C22 C27 -177.1(2)
C26 C21 C22 C27 -1.7(4)
Ir1 C21 C22 C27 121.0(2)
C20 C21 C22 Ir1 61.89(16)
C26 C21 C22 Ir1 -122.7(2)
C29 Ir1 C22 C21 136.23(15)
C10 Ir1 C22 C21 27.2(2)
C20 Ir1 C22 C21 -38.01(14)
C19 Ir1 C22 C21 -80.32(15)
C23 Ir1 C22 C21 -117.2(2)
P1 Ir1 C22 C21 -95.7(2)
C29 Ir1 C22 C23 -106.55(15)
C10 Ir1 C22 C23 144.39(17)
C20 Ir1 C22 C23 79.21(15)
C21 Ir1 C22 C23 117.2(2)
C19 Ir1 C22 C23 36.90(14)
P1 Ir1 C22 C23 21.5(3)
C29 Ir1 C22 C27 14.4(3)
C10 Ir1 C22 C27 -94.6(3)
C20 Ir1 C22 C27 -159.8(3)
C21 Ir1 C22 C27 -121.8(3)
C19 Ir1 C22 C27 157.9(3)
C23 Ir1 C22 C27 121.0(3)
P1 Ir1 C22 C27 142.5(2)
C20 C19 C23 C22 -0.2(3)
C24 C19 C23 C22 179.2(2)
Ir1 C19 C23 C22 60.82(16)
C20 C19 C23 C28 174.3(2)
C24 C19 C23 C28 -6.3(4)
Ir1 C19 C23 C28 -124.7(3)
C20 C19 C23 Ir1 -61.01(16)
C24 C19 C23 Ir1 118.4(2)
C21 C22 C23 C19 1.6(3)
C27 C22 C23 C19 176.4(2)
Ir1 C22 C23 C19 -62.07(16)
C21 C22 C23 C28 -172.8(2)
C27 C22 C23 C28 2.0(4)
Ir1 C22 C23 C28 123.5(3)
C21 C22 C23 Ir1 63.66(16)
C27 C22 C23 Ir1 -121.5(2)
C29 Ir1 C23 C19 -159.19(15)
C10 Ir1 C23 C19 -0.2(4)
C20 Ir1 C23 C19 37.23(14)
C22 Ir1 C23 C19 117.0(2)
C21 Ir1 C23 C19 79.84(16)
P1 Ir1 C23 C19 -54.01(16)
C29 Ir1 C23 C22 83.79(16)
C10 Ir1 C23 C22 -117.2(3)
C20 Ir1 C23 C22 -79.79(16)
C21 Ir1 C23 C22 -37.18(14)
C19 Ir1 C23 C22 -117.0(2)
P1 Ir1 C23 C22 -171.04(12)
C29 Ir1 C23 C28 -37.6(3)
C10 Ir1 C23 C28 121.4(3)
C20 Ir1 C23 C28 158.8(3)
C22 Ir1 C23 C28 -121.4(3)
C21 Ir1 C23 C28 -158.6(3)
C19 Ir1 C23 C28 121.5(3)
P1 Ir1 C23 C28 67.5(3)
C29 N2 C30 C35 -62.8(8)
C29 N2 C30 C31 116.5(8)
C35 C30 C31 C32 2.7(4)
N2 C30 C31 C32 -176.5(2)
C35 C30 C31 C36 -177.0(2)
N2 C30 C31 C36 3.8(4)
C30 C31 C32 C33 -1.6(4)
C36 C31 C32 C33 178.1(3)
C31 C32 C33 C34 -0.3(4)
C32 C33 C34 C35 1.4(4)
C33 C34 C35 C30 -0.3(4)
C33 C34 C35 C37 179.0(2)
N2 C30 C35 C34 177.5(2)
C31 C30 C35 C34 -1.8(4)
N2 C30 C35 C37 -1.9(3)
C31 C30 C35 C37 178.9(2)
